data_1570871
loop_
_publ_author_name
'Liao, Qiuyan'
'Li, Aisen'
'Huang, Arui'
'Wang, Jiaqiang'
'Chang, Kai'
'Li, Hehua'
'Yao, Pengfei'
'Zhong, Cheng'
'Xie, Peidong'
'Wang, Jinfeng'
'Li, Zhen'
'Li, Qianqian'

_publ_section_title
;
 Controllable &#x3c0;-&#x3c0; coupling of intramolecular dimer models in
 aggregated states.
;
_journal_issue 12
_journal_name_full 'Chemical science'
_journal_page_first 4364
_journal_page_last 4373
_journal_paper_doi 10.1039/d3sc05533g
_journal_volume 15
_journal_year 2024
_chemical_formula_moiety 'C51 H46 O, C3 H7 Br'
_chemical_formula_sum 'C54 H53 Br O'
_chemical_formula_weight 797.87
_space_group_crystal_system triclinic
_space_group_IT_number 2
_space_group_name_Hall '-P 1'
_space_group_name_H-M_alt 'P -1'
_atom_sites_solution_hydrogens geom
_atom_sites_solution_primary dual
_audit_creation_date 2023-11-15
_audit_creation_method
;
Olex2 1.5-ac5-024
(compiled 2022.04.12 svn.rca3783a0 for Rigaku Oxford Diffraction, GUI svn.r6498)
;
_audit_update_record
;
2023-11-15 deposited with the CCDC.	2024-02-01 downloaded from the CCDC.
;
_cell_angle_alpha 94.104(2)
_cell_angle_beta 114.041(3)
_cell_angle_gamma 108.338(2)
_cell_formula_units_Z 2
_cell_length_a 12.8327(4)
_cell_length_b 13.0654(3)
_cell_length_c 15.2440(5)
_cell_measurement_reflns_used 12435
_cell_measurement_temperature 283(1)
_cell_measurement_theta_max 75.7200
_cell_measurement_theta_min 3.2230
_cell_volume 2156.01(13)
_computing_cell_refinement 'CrysAlisPro 1.171.41.112a (Rigaku OD, 2021)'
_computing_data_collection 'CrysAlisPro 1.171.41.112a (Rigaku OD, 2021)'
_computing_data_reduction 'CrysAlisPro 1.171.41.112a (Rigaku OD, 2021)'
_computing_molecular_graphics 'Olex2 1.5-ac5-024 (Dolomanov et al., 2009)'
_computing_publication_material 'Olex2 1.5-ac5-024 (Dolomanov et al., 2009)'
_computing_structure_refinement 'SHELXL 2018/3 (Sheldrick, 2015)'
_computing_structure_solution 'SHELXT 2018/2 (Sheldrick, 2018)'
_diffrn_ambient_environment air
_diffrn_ambient_temperature 283(1)
_diffrn_detector 'Hybrid Pixel Array Detector'
_diffrn_detector_area_resol_mean 10.0000
_diffrn_detector_type 'HyPix-Arc 150'
_diffrn_measured_fraction_theta_full 0.987
_diffrn_measured_fraction_theta_max 0.987
_diffrn_measurement_details
;
List of Runs (angles in degrees, time in seconds):

  # Type    Start    End  Width  t~exp~   \w     \q     \k     \f   Frames
#--------------------------------------------------------------------------
  1  \w     52.00  95.00   0.50    0.30    --   62.89  15.00 -90.00   86
  2  \w     60.00 106.00   0.50    0.30    --   62.89  15.00-150.00   92
  3  \w     62.00 113.00   0.50    0.30    --   72.93  15.00-180.00  102
  4  \w    -71.00 -29.00   0.50    0.30    --  -71.74 125.00 -30.00   84
  5  \w    -97.00 -37.00   0.50    0.30    --  -76.43 125.00 -60.00  120
  6  \w   -102.00 -77.00   0.50    0.30    --  -81.49 125.00 -60.00   50
  7  \w    -56.00 -30.00   0.50    0.30    --  -71.74 125.00   0.00   52
  8  \w    -72.00 -30.00   0.50    0.30    --  -71.74 125.00  30.00   84
  9  \w   -102.00 -76.00   0.50    0.30    --  -81.49 125.00  60.00   52
 10  \w   -101.00 -75.00   0.50    0.30    --  -81.49 125.00 120.00   52
 11  \w   -101.00 -52.00   0.50    0.30    --  -81.49 125.00 150.00   98
 12  \w    -65.00 -30.00   0.50    0.30    --  -63.72 125.00 150.00   70
 13  \w   -102.00 -47.00   0.50    0.30    --  -81.49 125.00  90.00  110
 14  \w   -100.00 -74.00   0.50    0.30    --  -81.49 125.00  30.00   52
 15  \w   -102.00 -40.00   0.50    0.30    --  -81.49 125.00   0.00  124
 16  \w   -102.00 -75.00   0.50    0.30    --  -81.49 125.00 -30.00   54
 17  \w   -102.00 -61.00   0.50    0.30    --  -81.49 125.00 -90.00   82
 18  \w   -102.00 -49.00   0.50    0.30    --  -81.49 125.00-150.00  106
 19  \w   -107.00 -54.00   0.50    0.30    --  -63.72 -15.00-120.00  106
 20  \w   -103.00 -54.00   0.50    0.30    --  -63.72 -15.00-180.00   98
 21  \w   -101.00 -73.00   0.50    0.30    --  -71.74 -15.00-150.00   56
 22  \w   -112.00 -74.00   0.50    0.30    --  -81.49 -15.00 -90.00   76
 23  \w   -104.00 -65.00   0.50    0.30    --  -63.72 -15.00 -60.00   78
 24  \w   -124.00 -81.00   0.50    0.30    --  -81.49 -15.00 -30.00   86
 25  \w   -116.00 -67.00   0.50    0.30    --  -76.43 -15.00   0.00   98
 26  \w   -124.00 -72.00   0.50    0.30    --  -81.49 -15.00  60.00  104
 27  \w   -106.00 -81.00   0.50    0.30    --  -63.72 -15.00  90.00   50
 28  \w   -120.00 -94.00   0.50    0.30    --  -76.43 -15.00 120.00   52
 29  \w     33.00  74.00   0.50    0.30    --   62.89-125.00 150.00   82
 30  \w     34.00  74.00   0.50    0.30    --   62.89-125.00   0.00   80
 31  \w     40.00  98.00   0.50    0.30    --   76.75-125.00 -30.00  116
 32  \w     31.00  58.00   0.50    0.30    --   72.93-125.00 -60.00   54
 33  \w     37.00  96.00   0.50    0.30    --   76.75-125.00 -90.00  118
 34  \w     40.00  98.00   0.50    0.30    --   76.75-125.00-150.00  116
 35  \w     69.00  98.00   0.50    0.30    --   76.75-125.00  90.00   58
 36  \w     69.00  98.00   0.50    0.30    --   76.75-125.00 120.00   58
;
_diffrn_measurement_device 'four-circle diffractometer'
_diffrn_measurement_device_type 'ROD, Synergy Custom system, HyPix-Arc 150'
_diffrn_measurement_method '\w scans'
_diffrn_orient_matrix_type 'CrysAlisPro convention (1999,Acta A55,543-557)'
_diffrn_orient_matrix_UB_11 0.1345623000
_diffrn_orient_matrix_UB_12 0.0528908000
_diffrn_orient_matrix_UB_13 0.0178131000
_diffrn_orient_matrix_UB_21 -0.0392335000
_diffrn_orient_matrix_UB_22 0.0629415000
_diffrn_orient_matrix_UB_23 -0.0815878000
_diffrn_orient_matrix_UB_31 0.0224344000
_diffrn_orient_matrix_UB_32 0.0976550000
_diffrn_orient_matrix_UB_33 0.0771888000
_diffrn_radiation_monochromator mirror
_diffrn_radiation_probe x-ray
_diffrn_radiation_type 'Cu K\a'
_diffrn_radiation_wavelength 1.54184
_diffrn_reflns_av_R_equivalents 0.0527
_diffrn_reflns_av_unetI/netI 0.0490
_diffrn_reflns_Laue_measured_fraction_full 0.987
_diffrn_reflns_Laue_measured_fraction_max 0.987
_diffrn_reflns_limit_h_max 15
_diffrn_reflns_limit_h_min -15
_diffrn_reflns_limit_k_max 15
_diffrn_reflns_limit_k_min -14
_diffrn_reflns_limit_l_max 18
_diffrn_reflns_limit_l_min -17
_diffrn_reflns_number 25029
_diffrn_reflns_point_group_measured_fraction_full 0.987
_diffrn_reflns_point_group_measured_fraction_max 0.987
_diffrn_reflns_theta_full 66.581
_diffrn_reflns_theta_max 66.581
_diffrn_reflns_theta_min 3.262
_diffrn_source 'Rotating-anode X-ray tube'
_diffrn_source_type 'Rigaku (Cu) X-ray Source'
_exptl_absorpt_coefficient_mu 1.576
_exptl_absorpt_correction_T_max 1.00000
_exptl_absorpt_correction_T_min 0.61679
_exptl_absorpt_correction_type multi-scan
_exptl_absorpt_process_details
;
CrysAlisPro 1.171.41.112a (Rigaku Oxford Diffraction, 2021)
Empirical absorption correction using spherical harmonics,
implemented in SCALE3 ABSPACK scaling algorithm.
;
_exptl_crystal_colour 'clear light colourless'
_exptl_crystal_colour_lustre clear
_exptl_crystal_colour_modifier light
_exptl_crystal_colour_primary colourless
_exptl_crystal_density_diffrn 1.229
_exptl_crystal_description prism
_exptl_crystal_F_000 840
_exptl_crystal_size_max 0.15
_exptl_crystal_size_mid 0.13
_exptl_crystal_size_min 0.1
_refine_diff_density_max 2.031
_refine_diff_density_min -1.594
_refine_diff_density_rms 0.148
_refine_ls_extinction_coef 0.0037(14)
_refine_ls_extinction_expression Fc^*^=kFc[1+0.001xFc^2^\l^3^/sin(2\q)]^-1/4^
_refine_ls_extinction_method 'SHELXL-2018/3 (Sheldrick 2018)'
_refine_ls_goodness_of_fit_ref 1.831
_refine_ls_hydrogen_treatment constr
_refine_ls_matrix_type full
_refine_ls_number_parameters 515
_refine_ls_number_reflns 7518
_refine_ls_number_restraints 27
_refine_ls_restrained_S_all 1.899
_refine_ls_R_factor_all 0.1686
_refine_ls_R_factor_gt 0.1461
_refine_ls_shift/su_max 0.000
_refine_ls_shift/su_mean 0.000
_refine_ls_structure_factor_coef Fsqd
_refine_ls_weighting_details 'w=1/[\s^2^(Fo^2^)+(0.2000P)^2^] where P=(Fo^2^+2Fc^2^)/3'
_refine_ls_weighting_scheme calc
_refine_ls_wR_factor_gt 0.4206
_refine_ls_wR_factor_ref 0.4423
_reflns_Friedel_coverage 0.000
_reflns_number_gt 5406
_reflns_number_total 7518
_reflns_threshold_expression 'I > 2\s(I)'
_cod_data_source_file d3sc05533g4.cif
_cod_data_source_block 20221124-3cbr_auto
_cod_depositor_comments 'Adding full bibliography for 1570870--1570891.cif.'
_cod_original_cell_volume 2156.01(12)
_cod_database_code 1570871
_shelx_shelxl_version_number 2018/3
_chemical_oxdiff_formula CHOBr
_shelx_space_group_comment
;
The symmetry employed for this shelxl refinement is uniquely defined
by the following loop, which should always be used as a source of
symmetry information in preference to the above space-group names.
They are only intended as comments.
;
_shelx_estimated_absorpt_t_max 0.858
_shelx_estimated_absorpt_t_min 0.798
_olex2_refinement_description
;
1. Fixed Uiso
 At 1.2 times of:
  All C(H) groups, All C(H,H) groups
 At 1.5 times of:
  All C(H,H,H) groups
2. Restrained distances
 C15-C1 = C54-C15
 1.54 with sigma of 0.01
 Br1-C54
 1.94 with sigma of 0.01
3. Uiso/Uaniso restraints and constraints
Uanis(C1) \\sim Ueq, Uanis(C15) \\sim Ueq, Uanis(C54) \\sim Ueq, Uanis(Br1)
\\sim Ueq: with sigma of 0.01 and sigma for terminal atoms of 0.02
4.a Secondary CH2 refined with riding coordinates:
 C15(H15A,H15B), C54(H54A,H54B)
4.b Aromatic/amide H refined with riding coordinates:
 C10(H10), C6(H6), C4(H4), C12(H12), C26(H26), C40(H40), C23(H23), C37(H37),
 C29(H29), C18(H18), C43(H43), C32(H32), C28(H28), C27(H27), C21(H21), C41(H41),
  C42(H42), C35(H35), C19(H19), C33(H33), C20(H20), C34(H34)
4.c Idealised Me refined as rotating group:
 C53(H53A,H53B,H53C), C52(H52A,H52B,H52C), C45(H45A,H45B,H45C), C49(H49A,H49B,
 H49C), C50(H50A,H50B,H50C), C46(H46A,H46B,H46C), C47(H47A,H47B,H47C), C51(H51A,
 H51B,H51C), C1(H1A,H1B,H1C)
;
_olex2_submission_special_instructions 'No special instructions were received'
_oxdiff_exptl_absorpt_empirical_details
;
Empirical correction (ABSPACK) includes:
- Absorption correction using spherical harmonics
- Frame scaling
;
_oxdiff_exptl_absorpt_empirical_full_max 4.417
_oxdiff_exptl_absorpt_empirical_full_min 0.131

loop_
_space_group_symop_operation_xyz
'x, y, z'
'-x, -y, -z'

loop_
_atom_site_label
_atom_site_type_symbol
_atom_site_fract_x
_atom_site_fract_y
_atom_site_fract_z
_atom_site_U_iso_or_equiv
_atom_site_adp_type
_atom_site_occupancy
_atom_site_site_symmetry_order
_atom_site_calc_flag
_atom_site_refinement_flags_posn
_atom_site_refinement_flags_adp
_atom_site_refinement_flags_occupancy
_atom_site_disorder_assembly
_atom_site_disorder_group
O15 O 0.2660(2) 0.50429(16) 0.2445(2) 0.0504(8) Uani 1 1 d . . . . .
C7 C 0.4336(3) 0.6404(2) 0.2292(3) 0.0399(9) Uani 1 1 d . . . . .
C2 C 0.3481(3) 0.6105(2) 0.2652(3) 0.0427(9) Uani 1 1 d . . . . .
C8 C 0.4451(3) 0.5561(2) 0.1611(3) 0.0404(9) Uani 1 1 d . . . . .
C9 C 0.3509(3) 0.4411(2) 0.1449(3) 0.0404(9) Uani 1 1 d . . . . .
C5 C 0.5054(4) 0.8326(2) 0.3152(3) 0.0443(9) Uani 1 1 d . . . . .
C3 C 0.3394(4) 0.6891(2) 0.3271(3) 0.0440(10) Uani 1 1 d . . . . .
C14 C 0.2689(3) 0.4221(2) 0.1844(3) 0.0419(9) Uani 1 1 d . . . . .
C13 C 0.1804(3) 0.3165(2) 0.1660(3) 0.0441(10) Uani 1 1 d . . . . .
C25 C 0.2875(4) 0.6605(2) 0.4669(3) 0.0468(10) Uani 1 1 d . . . . .
C10 C 0.3442(3) 0.3502(2) 0.0862(3) 0.0426(9) Uani 1 1 d . . . . .
H10 H 0.398921 0.361413 0.059069 0.051 Uiso 1 1 calc R U . . .
C6 C 0.5105(3) 0.7512(2) 0.2548(3) 0.0441(9) Uani 1 1 d . . . . .
H6 H 0.567846 0.772010 0.230461 0.053 Uiso 1 1 calc R U . . .
C30 C 0.0920(4) 0.2955(2) 0.2093(3) 0.0452(10) Uani 1 1 d . . . . .
C16 C 0.2467(4) 0.6562(2) 0.3661(3) 0.0460(10) Uani 1 1 d . . . . .
C11 C 0.2588(3) 0.2428(2) 0.0661(3) 0.0434(9) Uani 1 1 d . . . . .
C39 C -0.0353(4) 0.2654(2) 0.1440(3) 0.0478(10) Uani 1 1 d . . . . .
C4 C 0.4179(4) 0.7985(2) 0.3499(3) 0.0453(10) Uani 1 1 d . . . . .
H4 H 0.411952 0.851371 0.389923 0.054 Uiso 1 1 calc R U . . .
C12 C 0.1793(4) 0.2290(2) 0.1078(3) 0.0462(10) Uani 1 1 d . . . . .
H12 H 0.122675 0.158246 0.096436 0.055 Uiso 1 1 calc R U . . .
C17 C 0.1205(4) 0.6248(3) 0.3011(3) 0.0499(11) Uani 1 1 d . . . . .
C24 C 0.1978(4) 0.6348(3) 0.5046(3) 0.0550(12) Uani 1 1 d . . . . .
C53 C 0.4180(4) 0.5874(3) 0.0627(3) 0.0546(11) Uani 1 1 d . . . . .
H53A H 0.335049 0.584579 0.031916 0.082 Uiso 1 1 calc R U . . .
H53B H 0.427694 0.536341 0.020916 0.082 Uiso 1 1 calc R U . . .
H53C H 0.474236 0.661072 0.072903 0.082 Uiso 1 1 calc R U . . .
C48 C 0.2582(4) 0.1471(3) -0.0003(3) 0.0530(11) Uani 1 1 d . . . . .
C38 C -0.1229(4) 0.2346(3) 0.1819(4) 0.0542(11) Uani 1 1 d . . . . .
C31 C 0.1311(4) 0.3004(3) 0.3092(3) 0.0514(11) Uani 1 1 d . . . . .
C52 C 0.5739(4) 0.5553(3) 0.2089(3) 0.0537(11) Uani 1 1 d . . . . .
H52A H 0.633193 0.629603 0.227638 0.081 Uiso 1 1 calc R U . . .
H52B H 0.584275 0.510292 0.162883 0.081 Uiso 1 1 calc R U . . .
H52C H 0.585847 0.525463 0.266421 0.081 Uiso 1 1 calc R U . . .
C44 C 0.5919(4) 0.9542(3) 0.3397(3) 0.0538(11) Uani 1 1 d . . . . .
C22 C 0.0334(4) 0.5992(3) 0.3409(4) 0.0575(12) Uani 1 1 d . . . . .
C26 C 0.4136(4) 0.6886(3) 0.5371(3) 0.0583(11) Uani 1 1 d . . . . .
H26 H 0.472707 0.703525 0.514240 0.070 Uiso 1 1 calc R U . . .
C36 C 0.0413(4) 0.2689(3) 0.3462(3) 0.0587(12) Uani 1 1 d . . . . .
C40 C -0.0805(4) 0.2636(3) 0.0412(3) 0.0578(11) Uani 1 1 d . . . . .
H40 H -0.025268 0.283261 0.014763 0.069 Uiso 1 1 calc R U . . .
C23 C 0.0749(4) 0.6060(3) 0.4414(4) 0.0584(12) Uani 1 1 d . . . . .
H23 H 0.018312 0.590711 0.466675 0.070 Uiso 1 1 calc R U . . .
C37 C -0.0826(4) 0.2356(3) 0.2821(4) 0.0597(12) Uani 1 1 d . . . . .
H37 H -0.140179 0.213358 0.306188 0.072 Uiso 1 1 calc R U . . .
C29 C 0.2409(5) 0.6413(3) 0.6086(4) 0.0638(13) Uani 1 1 d . . . . .
H29 H 0.184530 0.625111 0.634178 0.077 Uiso 1 1 calc R U . . .
C18 C 0.0732(5) 0.6193(3) 0.1984(3) 0.0627(12) Uani 1 1 d . . . . .
H18 H 0.127611 0.635663 0.170996 0.075 Uiso 1 1 calc R U . . .
C43 C -0.2516(4) 0.2025(3) 0.1165(5) 0.0688(14) Uani 1 1 d . . . . .
H43 H -0.308625 0.182354 0.141252 0.083 Uiso 1 1 calc R U . . .
C32 C 0.2573(5) 0.3331(4) 0.3795(4) 0.0655(13) Uani 1 1 d . . . . .
H32 H 0.317575 0.354219 0.358080 0.079 Uiso 1 1 calc R U . . .
C28 C 0.3635(6) 0.6710(4) 0.6707(4) 0.0720(15) Uani 1 1 d . . . . .
H28 H 0.389908 0.675760 0.737957 0.086 Uiso 1 1 calc R U . . .
C27 C 0.4503(5) 0.6944(4) 0.6328(4) 0.0701(14) Uani 1 1 d . . . . .
H27 H 0.533418 0.713980 0.675274 0.084 Uiso 1 1 calc R U . . .
C21 C -0.0935(5) 0.5734(4) 0.2769(4) 0.0763(16) Uani 1 1 d . . . . .
H21 H -0.149790 0.559928 0.302466 0.092 Uiso 1 1 calc R U . . .
C41 C -0.2044(5) 0.2335(4) -0.0195(4) 0.0739(14) Uani 1 1 d . . . . .
H41 H -0.231679 0.234352 -0.085953 0.089 Uiso 1 1 calc R U . . .
C42 C -0.2911(5) 0.2010(4) 0.0189(5) 0.0767(16) Uani 1 1 d . . . . .
H42 H -0.374850 0.178807 -0.022851 0.092 Uiso 1 1 calc R U . . .
C35 C 0.0825(6) 0.2719(4) 0.4488(4) 0.0769(16) Uani 1 1 d . . . . .
H35 H 0.025516 0.254730 0.473689 0.092 Uiso 1 1 calc R U . . .
C45 C 0.5933(5) 1.0264(3) 0.4225(4) 0.0817(18) Uani 1 1 d . . . . .
H45A H 0.510265 1.016149 0.408817 0.122 Uiso 1 1 calc R U . . .
H45B H 0.638284 1.102725 0.427872 0.122 Uiso 1 1 calc R U . . .
H45C H 0.632204 1.006261 0.483464 0.122 Uiso 1 1 calc R U . . .
C49 C 0.2454(6) 0.1784(4) -0.0993(4) 0.0806(17) Uani 1 1 d . . . . .
H49A H 0.165607 0.181518 -0.135101 0.121 Uiso 1 1 calc R U . . .
H49B H 0.254554 0.123536 -0.137891 0.121 Uiso 1 1 calc R U . . .
H49C H 0.308007 0.249399 -0.086400 0.121 Uiso 1 1 calc R U . . .
C50 C 0.1505(6) 0.0400(3) -0.0235(5) 0.087(2) Uani 1 1 d . . . . .
H50A H 0.164413 0.011159 0.034648 0.131 Uiso 1 1 calc R U . . .
H50B H 0.143089 -0.013060 -0.074821 0.131 Uiso 1 1 calc R U . . .
H50C H 0.076016 0.054265 -0.045073 0.131 Uiso 1 1 calc R U . . .
C19 C -0.0463(5) 0.5915(5) 0.1398(4) 0.0837(17) Uani 1 1 d . . . . .
H19 H -0.073454 0.587233 0.072535 0.100 Uiso 1 1 calc R U . . .
C46 C 0.5516(7) 1.0004(3) 0.2482(4) 0.095(2) Uani 1 1 d . . . . .
H46A H 0.549342 0.954693 0.194726 0.142 Uiso 1 1 calc R U . . .
H46B H 0.608841 1.074522 0.261550 0.142 Uiso 1 1 calc R U . . .
H46C H 0.470964 1.001158 0.230367 0.142 Uiso 1 1 calc R U . . .
C33 C 0.2925(6) 0.3344(5) 0.4772(4) 0.0890(19) Uani 1 1 d . . . . .
H33 H 0.375833 0.358754 0.521104 0.107 Uiso 1 1 calc R U . . .
C47 C 0.7249(5) 0.9615(4) 0.3724(5) 0.091(2) Uani 1 1 d . . . . .
H47A H 0.749601 0.929493 0.428507 0.136 Uiso 1 1 calc R U . . .
H47B H 0.778916 1.037818 0.389821 0.136 Uiso 1 1 calc R U . . .
H47C H 0.729171 0.921908 0.319232 0.136 Uiso 1 1 calc R U . . .
C20 C -0.1333(6) 0.5683(5) 0.1780(5) 0.0907(19) Uani 1 1 d . . . . .
H20 H -0.216425 0.549856 0.136231 0.109 Uiso 1 1 calc R U . . .
C34 C 0.2055(7) 0.2997(6) 0.5117(5) 0.097(2) Uani 1 1 d . . . . .
H34 H 0.230106 0.295328 0.577239 0.117 Uiso 1 1 calc R U . . .
C51 C 0.3774(6) 0.1311(5) 0.0514(5) 0.097(2) Uani 1 1 d . . . . .
H51A H 0.444690 0.197870 0.062257 0.146 Uiso 1 1 calc R U . . .
H51B H 0.377723 0.071224 0.011260 0.146 Uiso 1 1 calc R U . . .
H51C H 0.386240 0.114109 0.113611 0.146 Uiso 1 1 calc R U . . .
Br1 Br 0.2344(3) 0.0021(3) 0.2591(2) 0.3285(19) Uani 1 1 d D U . . .
C1 C -0.0187(4) -0.0982(5) 0.3746(3) 0.0700(15) Uani 1 1 d D U . . .
H1A H -0.091289 -0.164922 0.346500 0.105 Uiso 1 1 calc R U . . .
H1B H -0.041109 -0.036363 0.357140 0.105 Uiso 1 1 calc R U . . .
H1C H 0.020336 -0.087126 0.445197 0.105 Uiso 1 1 calc R U . . .
C15 C 0.0699(9) -0.1081(8) 0.3353(8) 0.205(5) Uani 1 1 d D U . . .
H15A H 0.027625 -0.166584 0.275766 0.246 Uiso 1 1 calc R U . . .
H15B H 0.136721 -0.123506 0.384104 0.246 Uiso 1 1 calc R U . . .
C54 C 0.1192(12) 0.0072(10) 0.3129(11) 0.233(7) Uani 1 1 d D U . . .
H54A H 0.161362 0.065056 0.372921 0.280 Uiso 1 1 calc R U . . .
H54B H 0.051408 0.022667 0.265392 0.280 Uiso 1 1 calc R U . . .

loop_
_atom_site_aniso_label
_atom_site_aniso_U_11
_atom_site_aniso_U_22
_atom_site_aniso_U_33
_atom_site_aniso_U_23
_atom_site_aniso_U_13
_atom_site_aniso_U_12
O15 0.0560(17) 0.0289(10) 0.0783(19) -0.0010(11) 0.0523(15) 0.0046(10)
C7 0.043(2) 0.0305(14) 0.050(2) 0.0029(13) 0.0298(16) 0.0086(13)
C2 0.046(2) 0.0269(13) 0.055(2) -0.0013(13) 0.0310(17) 0.0052(13)
C8 0.045(2) 0.0290(13) 0.052(2) 0.0023(13) 0.0344(17) 0.0056(13)
C9 0.0396(19) 0.0294(14) 0.054(2) 0.0031(13) 0.0285(16) 0.0061(12)
C5 0.047(2) 0.0336(15) 0.054(2) 0.0068(14) 0.0281(17) 0.0117(14)
C3 0.049(2) 0.0333(14) 0.057(2) 0.0025(14) 0.0366(18) 0.0103(13)
C14 0.048(2) 0.0286(14) 0.052(2) -0.0016(13) 0.0324(17) 0.0072(13)
C13 0.046(2) 0.0322(14) 0.061(2) 0.0039(14) 0.0369(18) 0.0072(14)
C25 0.059(2) 0.0315(13) 0.064(2) 0.0045(15) 0.041(2) 0.0178(14)
C10 0.046(2) 0.0345(15) 0.054(2) 0.0045(14) 0.0332(17) 0.0109(14)
C6 0.043(2) 0.0334(14) 0.057(2) 0.0040(14) 0.0329(17) 0.0043(13)
C30 0.052(2) 0.0261(13) 0.064(2) 0.0029(14) 0.0387(19) 0.0081(13)
C16 0.053(2) 0.0285(13) 0.067(2) 0.0013(14) 0.041(2) 0.0116(13)
C11 0.048(2) 0.0304(14) 0.056(2) 0.0020(13) 0.0317(17) 0.0105(13)
C39 0.051(2) 0.0276(13) 0.070(3) 0.0070(14) 0.0368(19) 0.0097(13)
C4 0.053(2) 0.0305(14) 0.054(2) 0.0012(14) 0.0316(18) 0.0098(14)
C12 0.053(2) 0.0263(13) 0.058(2) 0.0009(14) 0.0329(18) 0.0056(13)
C17 0.052(2) 0.0396(15) 0.066(3) 0.0047(16) 0.039(2) 0.0123(15)
C24 0.077(3) 0.0364(15) 0.072(3) 0.0109(16) 0.054(2) 0.0198(17)
C53 0.072(3) 0.0419(16) 0.055(2) 0.0043(16) 0.041(2) 0.0125(16)
C48 0.068(3) 0.0359(15) 0.059(2) -0.0035(15) 0.038(2) 0.0146(16)
C38 0.054(2) 0.0374(15) 0.084(3) 0.0119(17) 0.046(2) 0.0131(15)
C31 0.055(2) 0.0402(15) 0.066(3) 0.0024(16) 0.042(2) 0.0097(15)
C52 0.039(2) 0.0438(16) 0.078(3) -0.0012(17) 0.0329(19) 0.0112(14)
C44 0.056(2) 0.0338(15) 0.065(3) 0.0008(15) 0.031(2) 0.0051(15)
C22 0.061(3) 0.0500(18) 0.079(3) 0.0134(18) 0.050(2) 0.0177(17)
C26 0.062(3) 0.0503(18) 0.069(3) 0.0089(18) 0.035(2) 0.0231(17)
C36 0.070(3) 0.0519(18) 0.070(3) 0.0120(18) 0.051(2) 0.0172(18)
C40 0.060(3) 0.0490(18) 0.071(3) 0.0146(18) 0.038(2) 0.0154(17)
C23 0.060(3) 0.0543(19) 0.080(3) 0.0164(19) 0.051(2) 0.0191(18)
C37 0.058(3) 0.0558(19) 0.081(3) 0.012(2) 0.052(2) 0.0143(18)
C29 0.087(4) 0.055(2) 0.068(3) 0.0172(19) 0.051(3) 0.028(2)
C18 0.061(3) 0.067(2) 0.065(3) 0.011(2) 0.040(2) 0.017(2)
C43 0.050(3) 0.059(2) 0.105(4) 0.014(2) 0.044(3) 0.0173(18)
C32 0.059(3) 0.071(2) 0.067(3) 0.003(2) 0.036(2) 0.018(2)
C28 0.112(5) 0.063(2) 0.061(3) 0.019(2) 0.051(3) 0.041(3)
C27 0.080(4) 0.060(2) 0.070(3) 0.011(2) 0.032(3) 0.028(2)
C21 0.051(3) 0.084(3) 0.096(4) 0.012(3) 0.044(3) 0.016(2)
C41 0.069(3) 0.066(2) 0.081(3) 0.021(2) 0.029(3) 0.025(2)
C42 0.054(3) 0.063(2) 0.108(5) 0.019(3) 0.033(3) 0.022(2)
C35 0.083(4) 0.092(3) 0.067(3) 0.009(3) 0.053(3) 0.024(3)
C45 0.093(4) 0.0399(18) 0.100(4) -0.012(2) 0.058(3) -0.001(2)
C49 0.106(4) 0.059(2) 0.077(3) -0.003(2) 0.059(3) 0.011(2)
C50 0.120(5) 0.0384(18) 0.119(4) -0.004(2) 0.089(4) 0.007(2)
C19 0.061(3) 0.104(4) 0.072(3) 0.013(3) 0.032(3) 0.013(3)
C46 0.121(5) 0.0441(19) 0.090(4) 0.025(2) 0.040(4) 0.003(2)
C33 0.077(4) 0.111(4) 0.072(3) -0.003(3) 0.036(3) 0.029(3)
C47 0.055(3) 0.055(2) 0.138(5) -0.011(3) 0.045(3) -0.003(2)
C20 0.058(3) 0.123(4) 0.085(4) 0.023(3) 0.040(3) 0.016(3)
C34 0.109(5) 0.116(4) 0.069(3) 0.011(3) 0.060(4) 0.022(4)
C51 0.094(4) 0.072(3) 0.123(5) -0.010(3) 0.036(4) 0.054(3)
Br1 0.309(3) 0.539(5) 0.367(4) 0.284(4) 0.251(3) 0.273(4)
C1 0.040(2) 0.131(4) 0.0268(18) 0.012(2) 0.0094(16) 0.027(2)
C15 0.203(9) 0.138(6) 0.171(8) 0.018(6) -0.023(6) 0.082(6)
C54 0.257(11) 0.193(8) 0.217(10) 0.042(7) 0.055(7) 0.117(8)

loop_
_atom_type_symbol
_atom_type_description
_atom_type_scat_dispersion_real
_atom_type_scat_dispersion_imag
_atom_type_scat_source
C C 0.0181 0.0091 'International Tables Vol C Tables 4.2.6.8 and 6.1.1.4'
H H 0.0000 0.0000 'International Tables Vol C Tables 4.2.6.8 and 6.1.1.4'
Br Br -0.6763 1.2805 'International Tables Vol C Tables 4.2.6.8 and 6.1.1.4'
O O 0.0492 0.0322 'International Tables Vol C Tables 4.2.6.8 and 6.1.1.4'

loop_
_geom_angle_atom_site_label_1
_geom_angle_atom_site_label_2
_geom_angle_atom_site_label_3
_geom_angle
_geom_angle_site_symmetry_1
_geom_angle_site_symmetry_3
_geom_angle_publ_flag
C2 O15 C14 118.3(3) . . ?
C2 C7 C8 122.6(3) . . ?
C2 C7 C6 118.1(3) . . ?
C6 C7 C8 119.4(3) . . ?
O15 C2 C7 123.8(2) . . ?
O15 C2 C3 114.8(3) . . ?
C7 C2 C3 121.4(3) . . ?
C9 C8 C7 108.7(3) . . ?
C53 C8 C7 109.3(3) . . ?
C53 C8 C9 109.2(3) . . ?
C53 C8 C52 110.3(3) . . ?
C52 C8 C7 109.6(3) . . ?
C52 C8 C9 109.7(3) . . ?
C14 C9 C8 123.1(2) . . ?
C14 C9 C10 117.3(3) . . ?
C10 C9 C8 119.5(3) . . ?
C6 C5 C4 117.0(3) . . ?
C6 C5 C44 120.4(3) . . ?
C4 C5 C44 122.7(3) . . ?
C2 C3 C16 121.2(3) . . ?
C4 C3 C2 118.1(3) . . ?
C4 C3 C16 120.7(3) . . ?
O15 C14 C9 123.4(3) . . ?
O15 C14 C13 114.3(3) . . ?
C9 C14 C13 122.2(3) . . ?
C14 C13 C30 122.4(3) . . ?
C12 C13 C14 117.7(3) . . ?
C12 C13 C30 119.9(3) . . ?
C16 C25 C24 118.7(4) . . ?
C16 C25 C26 124.5(4) . . ?
C26 C25 C24 116.8(4) . . ?
C9 C10 C11 122.9(3) . . ?
C7 C6 C5 122.9(3) . . ?
C39 C30 C13 118.0(4) . . ?
C31 C30 C13 121.4(4) . . ?
C31 C30 C39 120.5(3) . . ?
C25 C16 C3 119.2(4) . . ?
C25 C16 C17 121.3(3) . . ?
C17 C16 C3 119.5(4) . . ?
C10 C11 C48 119.3(3) . . ?
C12 C11 C10 117.1(3) . . ?
C12 C11 C48 123.7(3) . . ?
C30 C39 C38 119.1(4) . . ?
C30 C39 C40 123.1(4) . . ?
C40 C39 C38 117.8(4) . . ?
C3 C4 C5 122.5(3) . . ?
C11 C12 C13 122.7(3) . . ?
C16 C17 C22 118.7(4) . . ?
C16 C17 C18 124.1(4) . . ?
C18 C17 C22 117.2(4) . . ?
C23 C24 C25 120.0(4) . . ?
C23 C24 C29 121.7(4) . . ?
C29 C24 C25 118.3(4) . . ?
C11 C48 C49 108.9(3) . . ?
C50 C48 C11 111.7(3) . . ?
C50 C48 C49 107.8(4) . . ?
C51 C48 C11 108.7(3) . . ?
C51 C48 C49 109.7(5) . . ?
C51 C48 C50 110.1(4) . . ?
C39 C38 C43 119.6(5) . . ?
C37 C38 C39 119.7(4) . . ?
C37 C38 C43 120.7(4) . . ?
C30 C31 C36 119.5(4) . . ?
C30 C31 C32 123.7(4) . . ?
C32 C31 C36 116.8(4) . . ?
C5 C44 C47 109.8(3) . . ?
C45 C44 C5 113.0(3) . . ?
C45 C44 C46 108.6(4) . . ?
C45 C44 C47 107.0(4) . . ?
C46 C44 C5 109.1(3) . . ?
C46 C44 C47 109.2(5) . . ?
C23 C22 C17 119.7(4) . . ?
C23 C22 C21 121.1(4) . . ?
C21 C22 C17 119.1(5) . . ?
C27 C26 C25 123.3(5) . . ?
C37 C36 C31 119.9(4) . . ?
C37 C36 C35 121.1(4) . . ?
C35 C36 C31 119.0(5) . . ?
C41 C40 C39 121.3(5) . . ?
C24 C23 C22 121.7(4) . . ?
C36 C37 C38 121.1(4) . . ?
C28 C29 C24 121.0(5) . . ?
C19 C18 C17 122.4(5) . . ?
C42 C43 C38 120.8(5) . . ?
C33 C32 C31 122.2(5) . . ?
C29 C28 C27 120.2(5) . . ?
C26 C27 C28 120.4(5) . . ?
C20 C21 C22 120.6(5) . . ?
C40 C41 C42 120.4(5) . . ?
C43 C42 C41 120.1(5) . . ?
C34 C35 C36 121.1(5) . . ?
C18 C19 C20 121.3(6) . . ?
C32 C33 C34 120.8(6) . . ?
C21 C20 C19 119.4(6) . . ?
C35 C34 C33 120.0(6) . . ?
C1 C15 C54 104.5(7) . . ?
C15 C54 Br1 107.6(7) . . ?

loop_
_geom_bond_atom_site_label_1
_geom_bond_atom_site_label_2
_geom_bond_distance
_geom_bond_site_symmetry_2
_geom_bond_publ_flag
O15 C2 1.371(4) . ?
O15 C14 1.380(3) . ?
C7 C2 1.383(5) . ?
C7 C8 1.541(4) . ?
C7 C6 1.389(4) . ?
C2 C3 1.406(4) . ?
C8 C9 1.530(4) . ?
C8 C53 1.513(6) . ?
C8 C52 1.515(5) . ?
C9 C14 1.381(5) . ?
C9 C10 1.393(4) . ?
C5 C6 1.390(4) . ?
C5 C4 1.394(5) . ?
C5 C44 1.538(4) . ?
C3 C16 1.498(5) . ?
C3 C4 1.384(4) . ?
C14 C13 1.404(4) . ?
C13 C30 1.496(5) . ?
C13 C12 1.388(4) . ?
C25 C16 1.398(6) . ?
C25 C24 1.444(5) . ?
C25 C26 1.435(6) . ?
C10 C11 1.400(4) . ?
C30 C39 1.424(6) . ?
C30 C31 1.385(6) . ?
C16 C17 1.410(6) . ?
C11 C12 1.382(5) . ?
C11 C48 1.547(4) . ?
C39 C38 1.428(5) . ?
C39 C40 1.427(6) . ?
C17 C22 1.442(6) . ?
C17 C18 1.416(7) . ?
C24 C23 1.376(7) . ?
C24 C29 1.437(7) . ?
C48 C49 1.550(7) . ?
C48 C50 1.518(6) . ?
C48 C51 1.499(7) . ?
C38 C37 1.397(7) . ?
C38 C43 1.435(7) . ?
C31 C36 1.443(5) . ?
C31 C32 1.428(7) . ?
C44 C45 1.512(6) . ?
C44 C46 1.519(7) . ?
C44 C47 1.538(7) . ?
C22 C23 1.386(7) . ?
C22 C21 1.425(7) . ?
C26 C27 1.327(7) . ?
C36 C37 1.382(7) . ?
C36 C35 1.426(7) . ?
C40 C41 1.376(7) . ?
C29 C28 1.368(8) . ?
C18 C19 1.330(7) . ?
C43 C42 1.359(8) . ?
C32 C33 1.366(8) . ?
C28 C27 1.414(8) . ?
C21 C20 1.369(8) . ?
C41 C42 1.425(8) . ?
C35 C34 1.377(9) . ?
C19 C20 1.420(8) . ?
C33 C34 1.387(9) . ?
Br1 C54 1.976(9) . ?
C1 C15 1.518(9) . ?
C15 C54 1.560(9) . ?
